data_7124002
loop_
_publ_author_name
'Cabrero-Antonino, Maria'
'Remiro-Buenama\~nana, Sonia'
'Souto, Manuel'
'Garc\'ia-Valdivia, Antonio Andres'
'Choquesillo-Lazarte, Duane'
'Navalon, Sergio'
'Rodr\'iguez Di\'eguez, Antonio'
'Minguez Espallargas, Guillermo'
'Garcia, Hermenegildo'

_publ_section_title
;
 Design of cost-efficient and photocatalytically active Zn-based MOFs
 decorated with Cu2O nanoparticles for CO2 methanation
;
_journal_name_full 'Chemical Communications'
_journal_paper_doi 10.1039/C9CC04446A
_journal_year 2019
_chemical_formula_moiety 'C14 H8 N6 O6 Zn3, 2(C3 H7 N O)'
_chemical_formula_sum 'C20 H22 N8 O8 Zn3'
_chemical_formula_weight 698.56
_space_group_crystal_system monoclinic
_space_group_IT_number 15
_space_group_name_Hall '-C 2yc'
_space_group_name_H-M_alt 'C 1 2/c 1'
_symmetry_space_group_name_Hall '-C 2yc'
_symmetry_space_group_name_H-M 'C 1 2/c 1'
_atom_sites_solution_hydrogens mixed
_audit_creation_date 2019-08-05
_audit_creation_method
;
Olex2 1.2
(compiled 2018.05.29 svn.r3508 for OlexSys, GUI svn.r5506)
;
_audit_update_record
;
2019-08-07 deposited with the CCDC.    2019-08-14 downloaded from the CCDC.
;
_cell_angle_alpha 90
_cell_angle_beta 93.046(5)
_cell_angle_gamma 90
_cell_formula_units_Z 4
_cell_length_a 18.037(2)
_cell_length_b 12.5871(13)
_cell_length_c 11.0828(13)
_cell_measurement_reflns_used 1552
_cell_measurement_temperature 120(2)
_cell_measurement_theta_max 25.068
_cell_measurement_theta_min 2.740
_cell_volume 2512.6(5)
_computing_cell_refinement 'SAINT v8.37A (Bruker, 2015)'
_computing_data_collection 'Bruker Apex3, 2016'
_computing_data_reduction 'SAINT v8.37A (Bruker, 2015)'
_computing_molecular_graphics 'Olex2 (Dolomanov et al., 2009)'
_computing_publication_material 'Olex2 (Dolomanov et al., 2009)'
_computing_structure_refinement 'XL (Sheldrick, 2008)'
_computing_structure_solution 'XT (Sheldrick, 2015)'
_diffrn_ambient_temperature 120(2)
_diffrn_measured_fraction_theta_full 0.990
_diffrn_measured_fraction_theta_max 0.990
_diffrn_measurement_device_type 'Bruker D8 Venture'
_diffrn_measurement_method '\f and \w scans'
_diffrn_radiation_type MoK\a
_diffrn_radiation_wavelength 0.71073
_diffrn_reflns_av_R_equivalents 0.0949
_diffrn_reflns_av_unetI/netI 0.0893
_diffrn_reflns_Laue_measured_fraction_full 0.990
_diffrn_reflns_Laue_measured_fraction_max 0.990
_diffrn_reflns_limit_h_max 21
_diffrn_reflns_limit_h_min -21
_diffrn_reflns_limit_k_max 15
_diffrn_reflns_limit_k_min -14
_diffrn_reflns_limit_l_max 13
_diffrn_reflns_limit_l_min -13
_diffrn_reflns_number 7245
_diffrn_reflns_point_group_measured_fraction_full 0.990
_diffrn_reflns_point_group_measured_fraction_max 0.990
_diffrn_reflns_theta_full 25.197
_diffrn_reflns_theta_max 25.197
_diffrn_reflns_theta_min 2.658
_diffrn_source 'high brilliance microfocus sealed tube'
_exptl_absorpt_coefficient_mu 2.904
_exptl_absorpt_correction_T_max 0.7452
_exptl_absorpt_correction_T_min 0.6536
_exptl_absorpt_correction_type multi-scan
_exptl_absorpt_process_details
'SADABS-2014/5 (Bruker,2014/5) was used for absorption correction. wR2(int) was 0.0687 before and 0.0594 after correction. The Ratio of minimum to maximum transmission is 0.8771. The \l/2 correction factor is 0.00150.'
_exptl_crystal_colour blue
_exptl_crystal_density_diffrn 1.847
_exptl_crystal_description block
_exptl_crystal_F_000 1408
_exptl_crystal_size_max 0.12
_exptl_crystal_size_mid 0.1
_exptl_crystal_size_min 0.1
_refine_diff_density_max 0.736
_refine_diff_density_min -0.661
_refine_diff_density_rms 0.147
_refine_ls_extinction_method none
_refine_ls_goodness_of_fit_ref 1.058
_refine_ls_hydrogen_treatment constr
_refine_ls_matrix_type full
_refine_ls_number_parameters 223
_refine_ls_number_reflns 2238
_refine_ls_number_restraints 144
_refine_ls_restrained_S_all 1.026
_refine_ls_R_factor_all 0.0870
_refine_ls_R_factor_gt 0.0508
_refine_ls_shift/su_max 0.001
_refine_ls_shift/su_mean 0.000
_refine_ls_structure_factor_coef Fsqd
_refine_ls_weighting_details 'w=1/[\s^2^(Fo^2^)+(0.0274P)^2^+18.8964P] where P=(Fo^2^+2Fc^2^)/3'
_refine_ls_weighting_scheme calc
_refine_ls_wR_factor_gt 0.0910
_refine_ls_wR_factor_ref 0.1006
_reflns_Friedel_coverage 0.000
_reflns_number_gt 1642
_reflns_number_total 2238
_reflns_threshold_expression 'I > 2\s(I)'
_cod_data_source_file c9cc04446a2.cif
_cod_data_source_block 1916086
_cod_database_code 7124002
_shelx_shelxl_version_number 2018/3
_shelx_space_group_comment
;
The symmetry employed for this shelxl refinement is uniquely defined
by the following loop, which should always be used as a source of
symmetry information in preference to the above space-group names.
They are only intended as comments.
;
_shelx_estimated_absorpt_t_max 0.760
_shelx_estimated_absorpt_t_min 0.722
_olex2_refinement_description
;
1. Fixed Uiso
 At 1.2 times of:
  All C(H) groups, All O(H) groups
2. Restrained distances
 N4-C8 \\sim N4-C9
 with sigma of 0.02
3. Restrained planarity
 C7, O4, N4, C8, C9
 with sigma of 0.1
4. Uiso/Uaniso restraints and constraints
C7 \\sim O4 \\sim N4 \\sim C8 \\sim C9: within 2A with sigma of 0.04 and sigma
for terminal atoms of 0.08
5. Rigid body (RIGU) restrains
 C7, O4, N4, C8, C9
 with sigma for 1-2 distances of 0.004 and sigma for 1-3 distances of 0.004
 C4, N2, N1, C3, C5, C6, C2, C1, N3
 with sigma for 1-2 distances of 0.001 and sigma for 1-3 distances of 0.001
 N4A, C9A, C7A, C8A, O4A
 with sigma for 1-2 distances of 0.001 and sigma for 1-3 distances of 0.001
6. Others
 Sof(C9A)=Sof(N4A)=Sof(C7A)=Sof(O4A)=Sof(C8A)=1-FVAR(1)
 Sof(C7)=Sof(O4)=Sof(N4)=Sof(C8)=Sof(C9)=FVAR(1)
7.a Riding coordinates:
 O3(H3)
7.b Aromatic/amide H refined with riding coordinates:
 C2(H2), C5(H5), C6(H6)
;
_olex2_submission_special_instructions 'No special instructions were received'

loop_
_space_group_symop_operation_xyz
'x, y, z'
'-x, y, -z+1/2'
'x+1/2, y+1/2, z'
'-x+1/2, y+1/2, -z+1/2'
'-x, -y, -z'
'x, -y, z-1/2'
'-x+1/2, -y+1/2, -z'
'x+1/2, -y+1/2, z-1/2'

loop_
_atom_site_label
_atom_site_type_symbol
_atom_site_fract_x
_atom_site_fract_y
_atom_site_fract_z
_atom_site_U_iso_or_equiv
_atom_site_adp_type
_atom_site_occupancy
_atom_site_site_symmetry_order
_atom_site_calc_flag
_atom_site_refinement_flags_posn
_atom_site_refinement_flags_adp
_atom_site_refinement_flags_occupancy
_atom_site_disorder_assembly
_atom_site_disorder_group
Zn2 Zn 1.000000 0.89584(7) 0.250000 0.0057(2) Uani 1 2 d S T P . .
Zn1 Zn 0.57966(4) 0.55051(5) 0.50013(6) 0.0065(2) Uani 1 1 d . . . . .
O3 O 0.4836(2) 0.5859(3) 0.5661(3) 0.0069(9) Uani 1 1 d . . . . .
H3 H 0.453367 0.635456 0.550503 0.008 Uiso 1 1 d R . . . .
O1 O 0.8598(2) 0.8137(3) 0.4340(4) 0.0126(10) Uani 1 1 d . . . . .
O2 O 0.9183(2) 0.7847(3) 0.2625(4) 0.0137(10) Uani 1 1 d . . . . .
N3 N 0.6241(3) 0.5328(4) 0.1423(4) 0.0067(9) Uani 1 1 d . U . . .
N2 N 0.5896(3) 0.5191(4) 0.2440(4) 0.0074(9) Uani 1 1 d . U . . .
N1 N 0.6253(3) 0.5661(4) 0.3385(4) 0.0081(10) Uani 1 1 d . U . . .
C4 C 0.6862(3) 0.5917(5) 0.1710(5) 0.0083(11) Uani 1 1 d . U . . .
C11 C 0.8644(3) 0.7741(5) 0.3299(5) 0.0087(13) Uani 1 1 d . . . . .
C3 C 0.6880(3) 0.6129(5) 0.2944(5) 0.0088(11) Uani 1 1 d . U . . .
C2 C 0.7455(3) 0.6732(4) 0.3514(5) 0.0091(11) Uani 1 1 d . U . . .
H2 H 0.746674 0.688913 0.435342 0.011 Uiso 1 1 calc R . . . .
C1 C 0.8005(3) 0.7085(4) 0.2780(5) 0.0079(11) Uani 1 1 d . U . . .
C5 C 0.7419(3) 0.6285(5) 0.0970(6) 0.0133(13) Uani 1 1 d . U . . .
H5 H 0.740518 0.613770 0.012815 0.016 Uiso 1 1 calc R . . . .
C6 C 0.7979(3) 0.6862(5) 0.1519(6) 0.0143(13) Uani 1 1 d . U . . .
H6 H 0.836370 0.712321 0.104755 0.017 Uiso 1 1 calc R . . . .
C7 C 0.5640(8) 0.7861(11) 0.1689(14) 0.036(4) Uani 0.552(10) 1 d . U . A 1
O4 O 0.5528(18) 0.775(3) 0.064(3) 0.045(7) Uani 0.552(10) 1 d . U . A 1
N4 N 0.6011(7) 0.8677(10) 0.2231(9) 0.028(3) Uani 0.552(10) 1 d D U . A 1
C8 C 0.6135(10) 0.8732(12) 0.3535(12) 0.047(5) Uani 0.552(10) 1 d D U . A 1
C9 C 0.631(2) 0.956(2) 0.155(2) 0.062(9) Uani 0.552(10) 1 d D U . A 1
C9A C 0.630(3) 0.929(3) 0.187(4) 0.088(14) Uani 0.448(10) 1 d . U . A 2
N4A N 0.5844(9) 0.9360(11) 0.0791(17) 0.048(5) Uani 0.448(10) 1 d . U . A 2
C7A C 0.5541(10) 0.8508(15) 0.019(2) 0.039(4) Uani 0.448(10) 1 d . U . A 2
O4A O 0.563(2) 0.764(3) 0.057(4) 0.032(5) Uani 0.448(10) 1 d . U . A 2
C8A C 0.5735(19) 1.0411(17) 0.034(3) 0.123(13) Uani 0.448(10) 1 d . U . A 2

loop_
_atom_site_aniso_label
_atom_site_aniso_U_11
_atom_site_aniso_U_22
_atom_site_aniso_U_33
_atom_site_aniso_U_23
_atom_site_aniso_U_13
_atom_site_aniso_U_12
Zn2 0.0039(5) 0.0078(5) 0.0055(5) 0.000 0.0015(4) 0.000
Zn1 0.0045(4) 0.0115(4) 0.0038(4) 0.0003(3) 0.0013(3) -0.0006(3)
O3 0.004(2) 0.007(2) 0.010(2) -0.0014(16) -0.0001(17) 0.0033(16)
O1 0.012(2) 0.015(2) 0.011(2) -0.0039(18) 0.0004(19) -0.0091(19)
O2 0.014(2) 0.016(2) 0.012(2) -0.0084(19) 0.006(2) -0.0075(19)
N3 0.0064(19) 0.009(2) 0.0050(16) -0.0009(16) 0.0028(14) -0.0007(16)
N2 0.007(2) 0.011(2) 0.0039(17) -0.0018(15) 0.0015(14) -0.0017(16)
N1 0.0095(19) 0.011(2) 0.0042(16) -0.0021(16) 0.0025(14) -0.0049(17)
C4 0.0086(19) 0.012(3) 0.0043(17) -0.0023(17) 0.0032(14) -0.0028(18)
C11 0.009(3) 0.010(3) 0.007(3) 0.002(3) 0.001(3) -0.002(3)
C3 0.0087(19) 0.012(3) 0.0056(17) -0.0020(17) 0.0042(15) -0.0036(18)
C2 0.010(2) 0.011(3) 0.006(2) -0.0023(19) 0.0037(17) -0.0034(19)
C1 0.010(2) 0.005(3) 0.009(2) -0.0012(18) 0.0044(18) -0.002(2)
C5 0.013(2) 0.020(3) 0.008(2) -0.003(2) 0.0059(17) -0.008(2)
C6 0.012(3) 0.022(3) 0.010(2) -0.004(2) 0.0075(18) -0.009(2)
C7 0.042(9) 0.029(7) 0.037(7) -0.011(6) -0.008(6) 0.008(6)
O4 0.043(14) 0.050(13) 0.039(7) -0.023(7) -0.010(8) 0.009(9)
N4 0.042(7) 0.027(6) 0.016(5) -0.009(4) 0.003(5) 0.004(5)
C8 0.069(12) 0.051(10) 0.022(6) -0.003(6) -0.001(7) 0.015(9)
C9 0.10(2) 0.049(13) 0.037(11) -0.001(8) -0.004(11) -0.035(13)
C9A 0.11(3) 0.047(17) 0.108(17) 0.000(11) -0.041(19) -0.020(14)
N4A 0.046(9) 0.015(5) 0.082(10) -0.001(6) -0.001(8) -0.008(5)
C7A 0.028(9) 0.017(5) 0.072(10) -0.003(6) 0.015(7) -0.010(5)
O4A 0.028(11) 0.016(5) 0.054(12) -0.009(6) 0.017(8) -0.009(6)
C8A 0.16(3) 0.018(5) 0.18(2) 0.021(9) -0.08(2) -0.027(8)

loop_
_atom_type_symbol
_atom_type_description
_atom_type_scat_dispersion_real
_atom_type_scat_dispersion_imag
_atom_type_scat_source
C C 0.0033 0.0016 'International Tables Vol C Tables 4.2.6.8 and 6.1.1.4'
H H 0.0000 0.0000 'International Tables Vol C Tables 4.2.6.8 and 6.1.1.4'
N N 0.0061 0.0033 'International Tables Vol C Tables 4.2.6.8 and 6.1.1.4'
O O 0.0106 0.0060 'International Tables Vol C Tables 4.2.6.8 and 6.1.1.4'
Zn Zn 0.2839 1.4301 'International Tables Vol C Tables 4.2.6.8 and 6.1.1.4'

loop_
_geom_angle_atom_site_label_1
_geom_angle_atom_site_label_2
_geom_angle_atom_site_label_3
_geom_angle
_geom_angle_site_symmetry_1
_geom_angle_site_symmetry_3
O3 Zn2 O3 167.2(2) 7_666 8_565
O3 Zn2 N2 87.68(16) 7_666 4_655
O3 Zn2 N2 83.47(16) 8_565 4_655
O3 Zn2 N2 87.68(16) 8_565 3
O3 Zn2 N2 83.47(16) 7_666 3
O2 Zn2 O3 94.32(16) 2_755 8_565
O2 Zn2 O3 94.32(16) . 7_666
O2 Zn2 O3 94.45(16) . 8_565
O2 Zn2 O3 94.45(16) 2_755 7_666
O2 Zn2 O2 93.5(2) 2_755 .
O2 Zn2 N2 177.76(17) . 3
O2 Zn2 N2 177.76(17) 2_755 4_655
O2 Zn2 N2 87.03(16) 2_755 3
O2 Zn2 N2 87.03(16) . 4_655
N2 Zn2 N2 92.5(2) 3 4_655
O3 Zn1 Zn1 43.00(11) . 5_666
O3 Zn1 Zn1 38.23(10) 5_666 5_666
O3 Zn1 O3 81.22(16) . 5_666
O3 Zn1 O1 97.83(16) . 7_666
O3 Zn1 N3 98.54(17) . 6_566
O3 Zn1 N1 135.70(18) . .
O1 Zn1 Zn1 140.83(12) 7_666 5_666
O1 Zn1 O3 179.02(15) 7_666 5_666
N3 Zn1 Zn1 96.65(13) 6_566 5_666
N3 Zn1 O3 91.89(16) 6_566 5_666
N3 Zn1 O1 88.52(18) 6_566 7_666
N1 Zn1 Zn1 117.00(14) . 5_666
N1 Zn1 O3 90.49(17) . 5_666
N1 Zn1 O1 90.00(17) . 7_666
N1 Zn1 N3 125.31(19) . 6_566
Zn2 O3 Zn1 117.99(17) 7_666 5_666
Zn2 O3 H3 100.3 7_666 .
Zn1 O3 Zn2 108.09(18) . 7_666
Zn1 O3 Zn1 98.78(15) . 5_666
Zn1 O3 H3 131.8 . .
Zn1 O3 H3 101.2 5_666 .
C11 O1 Zn1 124.7(4) . 7_666
C11 O2 Zn2 133.9(4) . .
N2 N3 Zn1 114.2(3) . 6_565
N2 N3 C4 106.8(4) . .
C4 N3 Zn1 138.5(4) . 6_565
N3 N2 Zn2 119.0(3) . 3_445
N3 N2 N1 112.4(4) . .
N1 N2 Zn2 126.8(3) . 3_445
N2 N1 Zn1 116.7(3) . .
N2 N1 C3 106.2(4) . .
C3 N1 Zn1 137.0(4) . .
N3 C4 C3 108.0(5) . .
N3 C4 C5 130.1(5) . .
C3 C4 C5 121.8(6) . .
O1 C11 C1 118.5(5) . .
O2 C11 O1 126.0(5) . .
O2 C11 C1 115.5(5) . .
N1 C3 C4 106.6(5) . .
N1 C3 C2 131.8(5) . .
C4 C3 C2 121.5(5) . .
C3 C2 H2 121.9 . .
C1 C2 C3 116.2(5) . .
C1 C2 H2 121.9 . .
C2 C1 C11 120.5(5) . .
C2 C1 C6 121.6(6) . .
C6 C1 C11 117.8(5) . .
C4 C5 H5 121.6 . .
C6 C5 C4 116.8(6) . .
C6 C5 H5 121.6 . .
C1 C6 H6 119.0 . .
C5 C6 C1 122.0(6) . .
C5 C6 H6 119.0 . .
O4 C7 N4 126(2) . .
C7 N4 C8 121.7(13) . .
C7 N4 C9 122.6(14) . .
C8 N4 C9 115.6(15) . .
C9A N4A C8A 115(2) . .
C7A N4A C9A 124(2) . .
C7A N4A C8A 121(2) . .
O4A C7A N4A 121(3) . .

loop_
_geom_bond_atom_site_label_1
_geom_bond_atom_site_label_2
_geom_bond_distance
_geom_bond_site_symmetry_2
Zn2 O3 2.057(4) 8_565
Zn2 O3 2.057(4) 7_666
Zn2 O2 2.042(4) .
Zn2 O2 2.042(4) 2_755
Zn2 N2 2.245(5) 4_655
Zn2 N2 2.245(5) 3
Zn1 Zn1 3.1423(14) 5_666
Zn1 O3 2.168(4) 5_666
Zn1 O3 1.967(4) .
Zn1 O1 2.136(4) 7_666
Zn1 N3 2.023(5) 6_566
Zn1 N1 2.020(5) .
O3 H3 0.8401 .
O1 C11 1.264(7) .
O2 C11 1.263(7) .
N3 N2 1.327(6) .
N3 C4 1.366(7) .
N2 N1 1.337(7) .
N1 C3 1.388(7) .
C4 C3 1.393(8) .
C4 C5 1.409(8) .
C11 C1 1.507(8) .
C3 C2 1.407(8) .
C2 H2 0.9500 .
C2 C1 1.388(8) .
C1 C6 1.424(8) .
C5 H5 0.9500 .
C5 C6 1.360(8) .
C6 H6 0.9500 .
C7 O4 1.18(4) .
C7 N4 1.349(18) .
N4 C8 1.453(15) .
N4 C9 1.459(19) .
C9A N4A 1.42(4) .
N4A C7A 1.36(2) .
N4A C8A 1.42(3) .
C7A O4A 1.18(5) .

loop_
_geom_hbond_atom_site_label_D
_geom_hbond_atom_site_label_H
_geom_hbond_atom_site_label_A
_geom_hbond_distance_DH
_geom_hbond_distance_HA
_geom_hbond_distance_DA
_geom_hbond_angle_DHA
_geom_hbond_site_symmetry_A
_geom_hbond_publ_flag
O3 H3 O4 0.84 2.17 2.84(3) 137.3 2_655 yes
O3 H3 O4A 0.84 2.02 2.73(4) 141.9 2_655 yes
C2 H2 O1 0.95 2.47 3.125(7) 126.5 7_666 yes
